data_1534468
loop_
_publ_author_name
'Genkina, E.A.'
'Mill', B.V.'
'Maximov, B.A.'

_publ_section_title
;
 Crystal structure of LaFe5Ge3O15=LaFe5:GeO4: :Ge2O7:O4
;
_journal_name_full Kristallografiya
_journal_page_first 34
_journal_page_last 38
_journal_volume 36
_journal_year 1991
_chemical_formula_sum 'Fe5 Ge3 La O15'
_chemical_name_systematic 'La Fe5 (Ge O4) (Ge2 O7) O4'
_space_group_IT_number 64
_symmetry_space_group_name_Hall '-C 2ac 2'
_symmetry_space_group_name_H-M 'C m c a'
_cell_angle_alpha 90
_cell_angle_beta 90
_cell_angle_gamma 90
_cell_formula_units_Z 8
_cell_length_a 18.04
_cell_length_b 17.012
_cell_length_c 7.591
_cell_volume 2329.651
_citation_journal_id_ASTM KRISAJ
_cod_data_source_file Genkina_KRISAJ_1991_1074.cif
_cod_data_source_block Fe5Ge3La1O15
_cod_original_formula_sum 'Fe5 Ge3 La1 O15'
_cod_database_code 1534468

loop_
_symmetry_equiv_pos_as_xyz
x,y,z
-x+1/2,-y,z+1/2
x,-y,-z
-x+1/2,y,-z+1/2
-x,-y,-z
x-1/2,y,-z-1/2
-x,y,z
x-1/2,-y,z-1/2
x+1/2,y+1/2,z
-x+1,-y+1/2,z+1/2
x+1/2,-y+1/2,-z
-x+1,y+1/2,-z+1/2
-x+1/2,-y+1/2,-z
x,y+1/2,-z-1/2
-x+1/2,y+1/2,z
x,-y+1/2,z-1/2

loop_
_atom_site_label
_atom_site_type_symbol
_atom_site_fract_x
_atom_site_fract_y
_atom_site_fract_z
_atom_site_occupancy
_atom_site_U_iso_or_equiv
O1 O-2 0.1615 0.271 0.5149 1 0.0
Ge2 Ge+4 0.0873 0.2055 0.5156 1 0.0
Fe1 Fe+3 0.1662 0.1259 0.1517 1 0.0
La1 La+3 0.25 0.3083 0.25 1 0.0
O2 O-2 0 0.251 0.0557 1 0.0
Fe2 Fe+3 0.0922 0.4556 0.2971 1 0.0
Fe3 Fe+3 0 0.1076 0.1835 1 0.0
Ge1 Ge+4 0.2178 0 0.5 1 0.0
O9 O-2 0 0.4945 0.2237 1 0.0
O8 O-2 0.081 0.0775 0.0312 1 0.0
O4 O-2 0.25 0.1682 0.25 1 0.0
O7 O-2 0.0816 0.162 0.3076 1 0.0
O5 O-2 0.1166 0.3612 0.1771 1 0.0
O6 O-2 0.1647 0.0239 0.3117 1 0.0
O3 O-2 0.2256 0.419 0.4538 1 0.0
